data_4077846
loop_
_publ_author_name
'Adams, Richard D.'
'Fang, Fang'
'Zhang, Qiang'
'Hall, Michael B.'
'Trufan, Eszter'

_publ_section_title
;
 \a-Cleavage of Phenyl Groups from GePh3Ligands in Iridium Carbonyl
 Cluster Complexes. A Mechanism and Its Role in the Synthesis of Bridging
 Germylene Ligands
;
_journal_issue 7
_journal_name_full Organometallics
_journal_page_first 2621
_journal_paper_doi 10.1021/om2007002
_journal_volume 31
_journal_year 2012
_chemical_formula_sum 'C90 H65 Ge5 Ir3 O6'
_chemical_formula_weight 2181.97
_chemical_name_systematic
; 
 ? 
;
_space_group_IT_number 14
_symmetry_cell_setting monoclinic
_symmetry_space_group_name_Hall '-P 2yn'
_symmetry_space_group_name_H-M 'P 1 21/n 1'
_atom_sites_solution_hydrogens geom
_atom_sites_solution_primary direct
_atom_sites_solution_secondary difmap
_audit_creation_method SHELXL-97
_cell_angle_alpha 90.00
_cell_angle_beta 91.1290(10)
_cell_angle_gamma 90.00
_cell_formula_units_Z 4
_cell_length_a 16.2440(5)
_cell_length_b 20.8662(7)
_cell_length_c 24.0340(8)
_cell_measurement_reflns_used 5207
_cell_measurement_temperature 294(2)
_cell_measurement_theta_max 28.18
_cell_measurement_theta_min 2.31
_cell_volume 8144.8(5)
_computing_cell_refinement 'SAINT+  V6.45 (Bruker, 2003)'
_computing_data_collection 'SMART V5.632 (Bruker, 2005)'
_computing_data_reduction 'SAINT+  V6.45'
_computing_molecular_graphics 'SHELXTL V6.1 (Sheldrick, 2000)'
_computing_publication_material 'SHELXTL V6.1'
_computing_structure_refinement 'SHELXL-97 (Sheldrick, 1997)'
_computing_structure_solution 'SHELXS-97 (Sheldrick, 1990)'
_diffrn_ambient_temperature 294(2)
_diffrn_measured_fraction_theta_full 1.000
_diffrn_measured_fraction_theta_max 1.000
_diffrn_measurement_device_type 'Bruker SMART APEX CCD diffractometer'
_diffrn_measurement_method 'omega scans'
_diffrn_radiation_monochromator graphite
_diffrn_radiation_source 'fine-focus sealed tube'
_diffrn_radiation_type MoK\a
_diffrn_radiation_wavelength 0.71073
_diffrn_reflns_av_R_equivalents 0.1405
_diffrn_reflns_av_sigmaI/netI 0.0930
_diffrn_reflns_limit_h_max 18
_diffrn_reflns_limit_h_min -18
_diffrn_reflns_limit_k_max 24
_diffrn_reflns_limit_k_min -24
_diffrn_reflns_limit_l_max 27
_diffrn_reflns_limit_l_min -27
_diffrn_reflns_number 94948
_diffrn_reflns_theta_full 24.41
_diffrn_reflns_theta_max 24.41
_diffrn_reflns_theta_min 1.50
_diffrn_standards_decay_% <1
_exptl_absorpt_coefficient_mu 6.751
_exptl_absorpt_correction_T_max 1.000
_exptl_absorpt_correction_T_min 0.740
_exptl_absorpt_correction_type multi-scan
_exptl_absorpt_process_details '(SADABS, Bruker, 1997)'
_exptl_crystal_colour orange
_exptl_crystal_density_diffrn 1.779
_exptl_crystal_density_method 'not measured'
_exptl_crystal_description plate
_exptl_crystal_F_000 4176
_exptl_crystal_size_max 0.20
_exptl_crystal_size_mid 0.10
_exptl_crystal_size_min 0.05
_refine_diff_density_max 0.921
_refine_diff_density_min -1.158
_refine_diff_density_rms 0.165
_refine_ls_extinction_method none
_refine_ls_goodness_of_fit_ref 1.086
_refine_ls_hydrogen_treatment constr
_refine_ls_matrix_type full
_refine_ls_number_parameters 790
_refine_ls_number_reflns 13383
_refine_ls_number_restraints 12
_refine_ls_restrained_S_all 1.086
_refine_ls_R_factor_all 0.1139
_refine_ls_R_factor_gt 0.0785
_refine_ls_shift/su_max 0.001
_refine_ls_shift/su_mean 0.000
_refine_ls_structure_factor_coef Fsqd
_refine_ls_weighting_details 'calc w=1/[\s^2^(Fo^2^)+(0.0800P)^2^+59.5572P] where P=(Fo^2^+2Fc^2^)/3'
_refine_ls_weighting_scheme calc
_refine_ls_wR_factor_gt 0.1797
_refine_ls_wR_factor_ref 0.1980
_reflns_number_gt 9820
_reflns_number_total 13383
_reflns_threshold_expression >2sigma(I)
_cod_data_source_file om2007002_si_002.cif
_cod_data_source_block 4
_cod_depositor_comments
;
The following automatic conversions were performed:

'_symmetry_cell_setting' value 'Monoclinic' changed to 'monoclinic'
according to /home/saulius/struct/CIF-dictionaries/cif_core.dic
dictionary named 'cif_core.dic' version 2.4.1 from
2010-06-29.

'_exptl_absorpt_correction_type' value 'Multi-scan'
changed to 'multi-scan' according to
/home/saulius/struct/CIF-dictionaries/cif_core.dic dictionary named
'cif_core.dic' version 2.4.1 from 2010-06-29.

Automatic conversion script
Id: cif_fix_values 1715 2011-07-08 13:25:40Z adriana 
;
_cod_original_sg_symbol_H-M P2(1)/n
_cod_database_code 4077846

loop_
_symmetry_equiv_pos_as_xyz
'x, y, z'
'-x+1/2, y+1/2, -z+1/2'
'-x, -y, -z'
'x-1/2, -y-1/2, z-1/2'

loop_
_atom_site_label
_atom_site_type_symbol
_atom_site_fract_x
_atom_site_fract_y
_atom_site_fract_z
_atom_site_U_iso_or_equiv
_atom_site_adp_type
_atom_site_occupancy
_atom_site_symmetry_multiplicity
_atom_site_calc_flag
_atom_site_refinement_flags
Ir1 Ir 0.21574(4) 0.69685(3) 0.39548(3) 0.03874(18) Uani 1 1 d .
Ir2 Ir 0.05418(4) 0.74736(3) 0.42835(3) 0.03867(18) Uani 1 1 d .
Ir3 Ir 0.09625(4) 0.73647(3) 0.31381(3) 0.04082(19) Uani 1 1 d .
Ge1 Ge 0.16590(12) 0.70778(8) 0.49395(7) 0.0445(4) Uani 1 1 d .
Ge2 Ge -0.04188(12) 0.76995(9) 0.34630(8) 0.0499(5) Uani 1 1 d .
Ge3 Ge 0.23941(12) 0.70380(9) 0.29156(8) 0.0470(5) Uani 1 1 d .
Ge4 Ge 0.35948(12) 0.65349(9) 0.41764(8) 0.0513(5) Uani 1 1 d .
Ge5 Ge -0.04744(12) 0.77612(8) 0.50404(8) 0.0486(5) Uani 1 1 d .
C11 C 0.1855(12) 0.6098(9) 0.3916(6) 0.050(5) Uani 1 1 d .
C12 C 0.2604(10) 0.7813(9) 0.4015(7) 0.046(4) Uani 1 1 d .
C21 C 0.0110(10) 0.6630(8) 0.4248(7) 0.048(4) Uani 1 1 d .
C22 C 0.0876(10) 0.8331(7) 0.4337(7) 0.044(4) Uani 1 1 d .
C31 C 0.0556(11) 0.6525(9) 0.3045(7) 0.049(4) Uani 1 1 d U
C32 C 0.1357(12) 0.8242(9) 0.3155(7) 0.054(5) Uani 1 1 d U
C33 C 0.0677(11) 0.7505(9) 0.2279(7) 0.054(5) Uani 1 1 d .
C34 C 0.0822(12) 0.7062(11) 0.1884(8) 0.066(6) Uani 1 1 d .
H34 H 0.1023 0.6662 0.1991 0.079 Uiso 1 1 calc R
C35 C 0.0680(14) 0.7184(12) 0.1319(9) 0.080(7) Uani 1 1 d .
H35 H 0.0790 0.6865 0.1061 0.096 Uiso 1 1 calc R
C36 C 0.0391(14) 0.7745(12) 0.1140(9) 0.077(7) Uani 1 1 d .
H36 H 0.0297 0.7817 0.0762 0.092 Uiso 1 1 calc R
C37 C 0.0229(16) 0.8233(13) 0.1534(9) 0.090(8) Uani 1 1 d .
H37 H 0.0031 0.8630 0.1419 0.108 Uiso 1 1 calc R
C38 C 0.0373(12) 0.8106(9) 0.2100(7) 0.059(5) Uani 1 1 d .
H38 H 0.0267 0.8422 0.2361 0.070 Uiso 1 1 calc R
C39 C 0.1277(11) 0.6389(8) 0.5415(7) 0.046(4) Uani 1 1 d .
C40 C 0.1177(12) 0.6524(9) 0.5991(8) 0.062(5) Uani 1 1 d .
H40 H 0.1339 0.6918 0.6138 0.074 Uiso 1 1 calc R
C41 C 0.0832(16) 0.6057(12) 0.6333(10) 0.089(8) Uani 1 1 d .
H41 H 0.0723 0.6160 0.6701 0.107 Uiso 1 1 calc R
C42 C 0.0647(16) 0.5450(12) 0.6143(10) 0.092(8) Uani 1 1 d .
H42 H 0.0465 0.5135 0.6385 0.111 Uiso 1 1 calc R
C43 C 0.0740(13) 0.5321(9) 0.5586(9) 0.067(6) Uani 1 1 d .
H43 H 0.0592 0.4922 0.5443 0.080 Uiso 1 1 calc R
C44 C 0.1053(13) 0.5782(9) 0.5240(8) 0.067(6) Uani 1 1 d .
H44 H 0.1118 0.5679 0.4867 0.080 Uiso 1 1 calc R
C45 C 0.2388(12) 0.7582(8) 0.5410(8) 0.053(5) Uani 1 1 d .
C46 C 0.2540(12) 0.8244(8) 0.5356(7) 0.054(5) Uani 1 1 d .
H46 H 0.2247 0.8471 0.5085 0.065 Uiso 1 1 calc R
C47 C 0.3093(14) 0.8563(11) 0.5681(9) 0.075(6) Uani 1 1 d .
H47 H 0.3180 0.8999 0.5628 0.089 Uiso 1 1 calc R
C48 C 0.3523(16) 0.8239(15) 0.6089(11) 0.090(8) Uani 1 1 d .
H48 H 0.3909 0.8459 0.6307 0.109 Uiso 1 1 calc R
C49 C 0.3398(14) 0.7605(14) 0.6181(10) 0.085(7) Uani 1 1 d .
H49 H 0.3685 0.7390 0.6463 0.102 Uiso 1 1 calc R
C50 C 0.2847(12) 0.7294(10) 0.5852(8) 0.059(5) Uani 1 1 d .
H50 H 0.2762 0.6860 0.5919 0.070 Uiso 1 1 calc R
C51 C -0.0815(17) 0.8526(13) 0.3244(12) 0.104(4) Uani 1 1 d .
C52 C -0.1452(16) 0.8582(13) 0.2837(11) 0.104(4) Uani 1 1 d .
H52 H -0.1684 0.8217 0.2677 0.125 Uiso 1 1 calc R
C53 C -0.1741(12) 0.9220(10) 0.2670(8) 0.104(4) Uani 1 1 d .
H53 H -0.2180 0.9271 0.2420 0.125 Uiso 1 1 calc R
C54 C -0.1335(12) 0.9742(10) 0.2899(8) 0.104(4) Uani 1 1 d R
H54 H -0.1488 1.0146 0.2769 0.125 Uiso 1 1 d R
C55 C -0.0762(16) 0.9699(13) 0.3287(12) 0.104(4) Uani 1 1 d .
H55 H -0.0551 1.0063 0.3463 0.125 Uiso 1 1 calc R
C56 C -0.0475(17) 0.9083(13) 0.3430(12) 0.104(4) Uani 1 1 d .
H56 H -0.0020 0.9055 0.3669 0.125 Uiso 1 1 calc R
C57 C -0.1314(10) 0.7090(9) 0.3298(8) 0.055(5) Uani 1 1 d .
C58 C -0.1784(13) 0.6843(10) 0.3726(9) 0.069(6) Uani 1 1 d .
H58 H -0.1666 0.6952 0.4094 0.083 Uiso 1 1 calc R
C59 C -0.2431(15) 0.6431(12) 0.3595(11) 0.091(8) Uani 1 1 d .
H59 H -0.2766 0.6291 0.3880 0.110 Uiso 1 1 calc R
C60 C -0.2595(18) 0.6226(14) 0.3065(11) 0.106(10) Uani 1 1 d .
H60 H -0.3026 0.5944 0.2989 0.128 Uiso 1 1 calc R
C61 C -0.2113(17) 0.6443(17) 0.2656(13) 0.123(11) Uani 1 1 d .
H61 H -0.2196 0.6284 0.2298 0.147 Uiso 1 1 calc R
C62 C -0.1506(14) 0.6890(11) 0.2748(10) 0.080(7) Uani 1 1 d .
H62 H -0.1221 0.7060 0.2451 0.096 Uiso 1 1 calc R
C63 C 0.2557(12) 0.6332(8) 0.2402(8) 0.055(5) Uani 1 1 d .
C64 C 0.2291(11) 0.5709(8) 0.2474(8) 0.053(5) Uani 1 1 d .
H64 H 0.2003 0.5616 0.2794 0.063 Uiso 1 1 calc R
C65 C 0.2424(13) 0.5220(11) 0.2106(10) 0.077(7) Uani 1 1 d .
H65 H 0.2241 0.4808 0.2185 0.093 Uiso 1 1 calc R
C66 C 0.2823(17) 0.5341(14) 0.1627(10) 0.096(8) Uani 1 1 d .
H66 H 0.2904 0.5014 0.1371 0.115 Uiso 1 1 calc R
C67 C 0.3112(17) 0.5959(14) 0.1518(9) 0.097(9) Uani 1 1 d .
H67 H 0.3378 0.6046 0.1187 0.116 Uiso 1 1 calc R
C68 C 0.2997(14) 0.6451(10) 0.1916(8) 0.073(6) Uani 1 1 d .
H68 H 0.3216 0.6856 0.1855 0.087 Uiso 1 1 calc R
C69 C 0.3064(11) 0.7759(9) 0.2654(8) 0.054(5) Uani 1 1 d .
C70 C 0.2817(14) 0.8082(10) 0.2155(8) 0.072(6) Uani 1 1 d .
H70 H 0.2378 0.7932 0.1937 0.086 Uiso 1 1 calc R
C71 C 0.3244(18) 0.8623(11) 0.2003(11) 0.089(8) Uani 1 1 d .
H71 H 0.3044 0.8867 0.1706 0.107 Uiso 1 1 calc R
C72 C 0.3941(16) 0.8809(12) 0.2269(12) 0.083(7) Uani 1 1 d .
H72 H 0.4247 0.9149 0.2132 0.100 Uiso 1 1 calc R
C73 C 0.4188(16) 0.8507(14) 0.2726(11) 0.094(9) Uani 1 1 d .
H73 H 0.4655 0.8649 0.2920 0.112 Uiso 1 1 calc R
C74 C 0.3751(13) 0.7974(12) 0.2922(9) 0.072(6) Uani 1 1 d .
H74 H 0.3937 0.7764 0.3242 0.087 Uiso 1 1 calc R
C75 C 0.3901(12) 0.5897(10) 0.3596(8) 0.061(5) Uani 1 1 d .
C76 C 0.4284(12) 0.6087(9) 0.3116(8) 0.060(5) Uani 1 1 d .
H76 H 0.4403 0.6518 0.3057 0.072 Uiso 1 1 calc R
C77 C 0.4494(15) 0.5625(11) 0.2715(9) 0.079(7) Uani 1 1 d .
H77 H 0.4761 0.5747 0.2393 0.095 Uiso 1 1 calc R
C78 C 0.4308(15) 0.5014(11) 0.2802(10) 0.085(7) Uani 1 1 d .
H78 H 0.4472 0.4705 0.2548 0.101 Uiso 1 1 calc R
C79 C 0.3870(12) 0.4828(9) 0.3270(10) 0.068(6) Uani 1 1 d .
H79 H 0.3690 0.4408 0.3310 0.082 Uiso 1 1 calc R
C80 C 0.3713(12) 0.5276(8) 0.3662(9) 0.058(5) Uani 1 1 d .
H80 H 0.3467 0.5147 0.3990 0.070 Uiso 1 1 calc R
C81 C 0.4482(14) 0.7172(10) 0.4269(9) 0.069(6) Uani 1 1 d .
C82 C 0.5196(14) 0.7133(13) 0.4005(10) 0.091(8) Uani 1 1 d .
H82 H 0.5268 0.6802 0.3751 0.109 Uiso 1 1 calc R
C83 C 0.5855(16) 0.7578(16) 0.4098(14) 0.125(12) Uani 1 1 d .
H83 H 0.6337 0.7553 0.3896 0.150 Uiso 1 1 calc R
C84 C 0.5755(16) 0.8039(13) 0.4491(11) 0.090(7) Uani 1 1 d .
H84 H 0.6187 0.8316 0.4580 0.108 Uiso 1 1 calc R
C85 C 0.5020(15) 0.8099(10) 0.4759(10) 0.080(7) Uani 1 1 d .
H85 H 0.4934 0.8437 0.5005 0.096 Uiso 1 1 calc R
C86 C 0.4407(13) 0.7649(10) 0.4658(8) 0.064(5) Uani 1 1 d .
H86 H 0.3927 0.7671 0.4862 0.077 Uiso 1 1 calc R
C87 C 0.3737(17) 0.6025(11) 0.4847(10) 0.088(3) Uani 1 1 d .
C88 C 0.3101(17) 0.5683(11) 0.5083(10) 0.088(3) Uani 1 1 d .
H88 H 0.2570 0.5730 0.4936 0.106 Uiso 1 1 calc R
C89 C 0.3232(17) 0.5260(11) 0.5543(9) 0.088(3) Uani 1 1 d .
H89 H 0.2807 0.5020 0.5691 0.106 Uiso 1 1 calc R
C90 C 0.4027(17) 0.5229(11) 0.5755(10) 0.088(3) Uani 1 1 d .
H90 H 0.4121 0.4983 0.6072 0.106 Uiso 1 1 calc R
C91 C 0.4675(17) 0.5531(11) 0.5533(10) 0.088(3) Uani 1 1 d .
H91 H 0.5210 0.5465 0.5667 0.106 Uiso 1 1 calc R
C92 C 0.4501(17) 0.5953(11) 0.5089(10) 0.088(3) Uani 1 1 d .
H92 H 0.4930 0.6198 0.4951 0.106 Uiso 1 1 calc R
C93 C -0.1297(12) 0.7107(9) 0.5188(8) 0.056(5) Uani 1 1 d .
C94 C -0.1085(15) 0.6477(9) 0.5319(7) 0.070(6) Uani 1 1 d .
H94 H -0.0529 0.6372 0.5329 0.084 Uiso 1 1 calc R
C95 C -0.1645(17) 0.5996(9) 0.5435(9) 0.078(7) Uani 1 1 d .
H95 H -0.1474 0.5582 0.5522 0.094 Uiso 1 1 calc R
C96 C -0.2479(17) 0.6163(14) 0.5414(10) 0.090(8) Uani 1 1 d .
H96 H -0.2873 0.5849 0.5476 0.108 Uiso 1 1 calc R
C97 C -0.2723(15) 0.6761(14) 0.5308(12) 0.101(9) Uani 1 1 d .
H97 H -0.3281 0.6860 0.5301 0.121 Uiso 1 1 calc R
C98 C -0.2133(14) 0.7248(11) 0.5205(10) 0.085(7) Uani 1 1 d .
H98 H -0.2309 0.7667 0.5148 0.102 Uiso 1 1 calc R
C99 C 0.0021(12) 0.7931(8) 0.5772(8) 0.054(5) Uani 1 1 d .
C100 C -0.0275(13) 0.7643(10) 0.6248(8) 0.065(5) Uani 1 1 d .
H100 H -0.0717 0.7362 0.6215 0.078 Uiso 1 1 calc R
C101 C 0.0074(16) 0.7765(11) 0.6787(10) 0.080(7) Uani 1 1 d .
H101 H -0.0128 0.7564 0.7102 0.096 Uiso 1 1 calc R
C102 C 0.0716(16) 0.8187(13) 0.6825(9) 0.086(7) Uani 1 1 d .
H102 H 0.0938 0.8284 0.7174 0.103 Uiso 1 1 calc R
C103 C 0.1040(14) 0.8469(12) 0.6372(11) 0.084(7) Uani 1 1 d .
H103 H 0.1504 0.8727 0.6409 0.100 Uiso 1 1 calc R
C104 C 0.0680(12) 0.8372(10) 0.5858(9) 0.067(6) Uani 1 1 d .
H104 H 0.0873 0.8601 0.5556 0.080 Uiso 1 1 calc R
C105 C -0.1075(16) 0.8527(10) 0.4832(10) 0.084(3) Uani 1 1 d .
C106 C -0.0813(16) 0.9127(10) 0.5076(10) 0.084(3) Uani 1 1 d .
H106 H -0.0371 0.9150 0.5328 0.101 Uiso 1 1 calc R
C107 C -0.1265(15) 0.9679(11) 0.4912(10) 0.084(3) Uani 1 1 d .
H107 H -0.1137 1.0074 0.5070 0.101 Uiso 1 1 calc R
C108 C -0.1908(16) 0.9631(11) 0.4511(10) 0.084(3) Uani 1 1 d .
H108 H -0.2173 1.0003 0.4391 0.101 Uiso 1 1 calc R
C109 C -0.2136(16) 0.9101(10) 0.4309(10) 0.084(3) Uani 1 1 d .
H109 H -0.2585 0.9086 0.4063 0.101 Uiso 1 1 calc R
C110 C -0.1721(15) 0.8536(11) 0.4453(10) 0.084(3) Uani 1 1 d .
H110 H -0.1887 0.8154 0.4286 0.101 Uiso 1 1 calc R
O11 O 0.1667(9) 0.5569(6) 0.3869(5) 0.070(4) Uani 1 1 d .
O12 O 0.2862(8) 0.8325(6) 0.4031(6) 0.065(4) Uani 1 1 d .
O21 O -0.0168(9) 0.6128(6) 0.4199(6) 0.071(4) Uani 1 1 d .
O22 O 0.1085(9) 0.8850(6) 0.4405(5) 0.069(4) Uani 1 1 d .
O31 O 0.0284(8) 0.6029(6) 0.2961(6) 0.066(4) Uani 1 1 d .
O32 O 0.1551(8) 0.8756(6) 0.3134(5) 0.060(3) Uani 1 1 d .
C1S C 0.1330 0.5004 0.0446 0.279 Uiso 1 1 d .
C2S C 0.0682 0.5344 0.0762 0.313 Uiso 1 1 d .
C3S C 0.0263 0.4798 0.1029 0.297 Uiso 1 1 d .
C4S C -0.0056 0.5131 0.1537 0.295 Uiso 1 1 d .
C5S C -0.0889 0.4850 0.1553 0.296 Uiso 1 1 d .
C6S C -0.1045 0.4890 0.2165 0.225 Uiso 1 1 d .

loop_
_atom_site_aniso_label
_atom_site_aniso_U_11
_atom_site_aniso_U_22
_atom_site_aniso_U_33
_atom_site_aniso_U_23
_atom_site_aniso_U_13
_atom_site_aniso_U_12
Ir1 0.0446(4) 0.0338(3) 0.0380(4) -0.0006(3) 0.0053(3) 0.0029(3)
Ir2 0.0460(4) 0.0290(3) 0.0413(4) 0.0006(3) 0.0088(3) 0.0003(3)
Ir3 0.0471(4) 0.0360(4) 0.0395(4) 0.0031(3) 0.0053(3) -0.0002(3)
Ge1 0.0561(12) 0.0371(9) 0.0406(10) 0.0011(8) 0.0048(8) 0.0006(8)
Ge2 0.0462(11) 0.0484(11) 0.0553(12) 0.0078(9) 0.0048(9) 0.0057(9)
Ge3 0.0498(11) 0.0465(10) 0.0451(11) -0.0040(8) 0.0111(8) -0.0018(9)
Ge4 0.0544(12) 0.0482(11) 0.0512(12) -0.0046(9) -0.0008(9) 0.0118(9)
Ge5 0.0547(12) 0.0384(10) 0.0532(12) -0.0023(8) 0.0179(9) -0.0005(8)
C11 0.075(13) 0.055(12) 0.020(9) -0.001(8) 0.005(8) 0.015(10)
C12 0.033(9) 0.063(12) 0.042(10) 0.005(9) -0.002(7) 0.014(9)
C21 0.044(10) 0.045(10) 0.055(11) 0.005(9) 0.027(8) -0.005(8)
C22 0.045(10) 0.018(8) 0.070(12) -0.009(8) 0.016(8) 0.004(7)
C31 0.048(8) 0.053(8) 0.046(8) 0.004(7) -0.001(6) -0.007(7)
C32 0.061(8) 0.053(8) 0.049(8) 0.006(7) 0.009(7) -0.009(7)
C33 0.052(11) 0.069(13) 0.042(11) -0.007(10) 0.002(8) -0.020(10)
C34 0.056(13) 0.086(15) 0.054(13) 0.029(12) -0.005(10) 0.005(11)
C35 0.079(16) 0.099(18) 0.061(15) -0.006(13) -0.017(12) -0.025(14)
C36 0.093(17) 0.090(17) 0.048(13) 0.028(13) -0.018(11) -0.010(14)
C37 0.11(2) 0.104(19) 0.052(14) 0.017(14) -0.021(13) -0.041(16)
C38 0.084(15) 0.049(11) 0.043(11) 0.020(9) -0.004(9) -0.007(10)
C39 0.050(11) 0.044(10) 0.044(10) 0.014(8) 0.006(8) 0.007(8)
C40 0.060(13) 0.058(12) 0.068(14) 0.016(10) 0.016(10) -0.009(10)
C41 0.11(2) 0.097(19) 0.063(15) 0.023(14) 0.014(13) -0.017(16)
C42 0.12(2) 0.078(17) 0.083(18) 0.020(14) 0.041(15) -0.027(15)
C43 0.083(16) 0.038(10) 0.080(16) 0.005(10) 0.026(12) -0.005(10)
C44 0.098(17) 0.046(11) 0.057(13) 0.009(9) 0.019(11) -0.018(11)
C45 0.060(12) 0.045(10) 0.055(12) -0.014(9) 0.009(9) 0.015(9)
C46 0.072(13) 0.043(10) 0.047(11) -0.011(9) -0.001(9) -0.008(9)
C47 0.090(17) 0.062(13) 0.072(16) -0.016(12) 0.014(13) -0.003(12)
C48 0.081(18) 0.11(2) 0.082(18) -0.022(16) -0.005(14) -0.006(16)
C49 0.055(14) 0.12(2) 0.080(17) 0.001(16) -0.002(12) 0.018(14)
C50 0.055(12) 0.066(13) 0.055(12) -0.010(10) 0.005(10) -0.020(10)
C51 0.094(9) 0.094(8) 0.124(10) 0.040(8) 0.001(7) 0.025(7)
C52 0.094(9) 0.094(8) 0.124(10) 0.040(8) 0.001(7) 0.025(7)
C53 0.094(9) 0.094(8) 0.124(10) 0.040(8) 0.001(7) 0.025(7)
C54 0.094(9) 0.094(8) 0.124(10) 0.040(8) 0.001(7) 0.025(7)
C55 0.094(9) 0.094(8) 0.124(10) 0.040(8) 0.001(7) 0.025(7)
C56 0.094(9) 0.094(8) 0.124(10) 0.040(8) 0.001(7) 0.025(7)
C57 0.036(10) 0.068(12) 0.060(13) 0.000(10) 0.010(9) 0.015(9)
C58 0.081(15) 0.073(14) 0.054(12) -0.003(11) 0.012(11) -0.012(12)
C59 0.087(18) 0.10(2) 0.084(18) -0.007(15) -0.001(14) -0.028(15)
C60 0.12(2) 0.13(2) 0.075(18) -0.013(17) 0.022(16) -0.057(19)
C61 0.09(2) 0.18(3) 0.10(2) -0.04(2) -0.038(17) -0.03(2)
C62 0.076(16) 0.090(17) 0.074(16) 0.021(13) 0.006(12) -0.021(13)
C63 0.065(13) 0.047(10) 0.052(12) 0.001(9) -0.018(9) -0.009(9)
C64 0.060(12) 0.047(10) 0.052(11) 0.003(9) 0.012(9) 0.004(9)
C65 0.057(14) 0.068(14) 0.108(19) -0.027(13) 0.023(13) 0.005(11)
C66 0.10(2) 0.11(2) 0.076(18) -0.040(16) 0.018(15) 0.009(17)
C67 0.13(2) 0.12(2) 0.043(13) -0.044(14) 0.033(13) -0.003(18)
C68 0.106(18) 0.072(14) 0.040(12) -0.005(10) 0.027(11) -0.010(13)
C69 0.053(12) 0.057(11) 0.052(12) 0.002(9) 0.020(9) -0.011(9)
C70 0.092(17) 0.070(14) 0.055(13) 0.014(11) 0.015(11) -0.021(12)
C71 0.12(2) 0.063(14) 0.086(18) 0.016(13) 0.035(16) -0.010(15)
C72 0.082(18) 0.082(17) 0.086(19) -0.025(15) 0.041(15) -0.014(14)
C73 0.088(19) 0.12(2) 0.079(18) -0.039(16) 0.021(15) -0.042(17)
C74 0.054(13) 0.105(18) 0.058(13) -0.018(12) 0.010(10) 0.001(12)
C75 0.066(13) 0.073(14) 0.045(11) 0.003(10) 0.005(9) 0.019(11)
C76 0.063(13) 0.051(11) 0.067(13) -0.002(10) 0.015(10) 0.005(9)
C77 0.107(19) 0.074(16) 0.056(14) -0.023(12) -0.005(12) 0.040(14)
C78 0.099(19) 0.068(15) 0.087(18) -0.029(13) 0.011(14) 0.038(14)
C79 0.058(13) 0.039(11) 0.108(19) -0.021(11) -0.002(12) 0.005(9)
C80 0.066(13) 0.032(9) 0.076(14) -0.010(9) 0.000(10) 0.016(9)
C81 0.086(16) 0.064(13) 0.058(13) -0.012(11) 0.007(11) 0.008(12)
C82 0.058(15) 0.12(2) 0.096(19) -0.029(16) 0.030(13) 0.005(14)
C83 0.060(17) 0.17(3) 0.15(3) -0.07(2) 0.045(17) -0.025(18)
C84 0.065(16) 0.11(2) 0.10(2) -0.001(16) -0.005(14) -0.011(14)
C85 0.086(18) 0.045(12) 0.107(19) -0.017(12) -0.031(15) -0.006(12)
C86 0.064(13) 0.070(14) 0.057(13) 0.012(11) -0.012(10) 0.010(11)
C87 0.116(10) 0.073(7) 0.075(7) 0.003(5) -0.010(6) 0.025(6)
C88 0.116(10) 0.073(7) 0.075(7) 0.003(5) -0.010(6) 0.025(6)
C89 0.116(10) 0.073(7) 0.075(7) 0.003(5) -0.010(6) 0.025(6)
C90 0.116(10) 0.073(7) 0.075(7) 0.003(5) -0.010(6) 0.025(6)
C91 0.116(10) 0.073(7) 0.075(7) 0.003(5) -0.010(6) 0.025(6)
C92 0.116(10) 0.073(7) 0.075(7) 0.003(5) -0.010(6) 0.025(6)
C93 0.058(12) 0.047(11) 0.065(13) 0.002(9) 0.019(10) -0.007(9)
C94 0.116(19) 0.056(12) 0.038(11) -0.013(9) 0.031(11) 0.002(12)
C95 0.12(2) 0.030(10) 0.082(16) -0.005(10) 0.023(15) -0.009(12)
C96 0.081(19) 0.10(2) 0.094(19) 0.013(16) 0.024(15) -0.024(16)
C97 0.061(16) 0.10(2) 0.14(3) 0.002(19) 0.036(15) -0.010(15)
C98 0.076(16) 0.065(14) 0.11(2) 0.015(13) 0.038(14) -0.018(12)
C99 0.069(13) 0.037(9) 0.056(12) -0.001(8) 0.014(10) -0.002(9)
C100 0.069(14) 0.072(14) 0.055(13) -0.010(11) 0.017(11) 0.003(11)
C101 0.099(18) 0.070(14) 0.072(16) 0.019(12) 0.049(14) 0.008(13)
C102 0.098(19) 0.11(2) 0.049(13) -0.011(13) 0.024(13) 0.011(16)
C103 0.054(14) 0.103(19) 0.094(19) -0.020(15) 0.013(13) -0.008(13)
C104 0.058(13) 0.065(13) 0.078(15) -0.007(11) 0.028(11) -0.011(10)
C105 0.099(8) 0.058(5) 0.097(8) 0.007(6) 0.030(6) 0.016(6)
C106 0.099(8) 0.058(5) 0.097(8) 0.007(6) 0.030(6) 0.016(6)
C107 0.099(8) 0.058(5) 0.097(8) 0.007(6) 0.030(6) 0.016(6)
C108 0.099(8) 0.058(5) 0.097(8) 0.007(6) 0.030(6) 0.016(6)
C109 0.099(8) 0.058(5) 0.097(8) 0.007(6) 0.030(6) 0.016(6)
C110 0.099(8) 0.058(5) 0.097(8) 0.007(6) 0.030(6) 0.016(6)
O11 0.110(12) 0.038(7) 0.063(9) -0.001(6) 0.003(8) -0.003(7)
O12 0.064(9) 0.054(8) 0.077(10) -0.011(7) 0.005(7) -0.014(7)
O21 0.106(12) 0.041(7) 0.067(9) 0.005(7) 0.021(8) -0.018(8)
O22 0.098(11) 0.041(8) 0.069(9) 0.004(6) 0.015(8) -0.021(7)
O31 0.078(10) 0.042(7) 0.078(10) -0.015(7) 0.001(7) -0.016(7)
O32 0.072(9) 0.045(7) 0.062(9) 0.004(6) -0.001(7) -0.007(7)

loop_
_atom_type_symbol
_atom_type_description
_atom_type_scat_dispersion_real
_atom_type_scat_dispersion_imag
_atom_type_scat_source
C C 0.0033 0.0016 'International Tables Vol C Tables 4.2.6.8 and 6.1.1.4'
H H 0.0000 0.0000 'International Tables Vol C Tables 4.2.6.8 and 6.1.1.4'
O O 0.0106 0.0060 'International Tables Vol C Tables 4.2.6.8 and 6.1.1.4'
Ge Ge 0.1547 1.8001 'International Tables Vol C Tables 4.2.6.8 and 6.1.1.4'
Ir Ir -1.4442 7.9887 'International Tables Vol C Tables 4.2.6.8 and 6.1.1.4'

loop_
_geom_angle_atom_site_label_1
_geom_angle_atom_site_label_2
_geom_angle_atom_site_label_3
_geom_angle
C11 Ir1 C12 172.6(7)
C11 Ir1 Ge1 92.6(5)
C12 Ir1 Ge1 88.5(5)
C11 Ir1 Ge3 92.9(5)
C12 Ir1 Ge3 87.5(5)
Ge1 Ir1 Ge3 166.88(7)
C11 Ir1 Ge4 84.5(6)
C12 Ir1 Ge4 88.1(5)
Ge1 Ir1 Ge4 98.36(6)
Ge3 Ir1 Ge4 94.01(7)
C11 Ir1 Ir3 94.2(5)
C12 Ir1 Ir3 92.1(5)
Ge1 Ir1 Ir3 113.06(5)
Ge3 Ir1 Ir3 54.64(5)
Ge4 Ir1 Ir3 148.58(5)
C11 Ir1 Ir2 97.2(6)
C12 Ir1 Ir2 89.4(5)
Ge1 Ir1 Ir2 54.11(5)
Ge3 Ir1 Ir2 113.32(5)
Ge4 Ir1 Ir2 152.42(5)
Ir3 Ir1 Ir2 58.96(2)
C22 Ir2 C21 174.9(7)
C22 Ir2 Ge1 93.8(5)
C21 Ir2 Ge1 89.1(6)
C22 Ir2 Ge2 92.8(6)
C21 Ir2 Ge2 85.2(6)
Ge1 Ir2 Ge2 166.55(6)
C22 Ir2 Ge5 85.2(5)
C21 Ir2 Ge5 90.4(5)
Ge1 Ir2 Ge5 95.68(7)
Ge2 Ir2 Ge5 96.54(7)
C22 Ir2 Ir3 93.9(5)
C21 Ir2 Ir3 88.7(5)
Ge1 Ir2 Ir3 113.18(5)
Ge2 Ir2 Ir3 54.60(5)
Ge5 Ir2 Ir3 151.10(6)
C22 Ir2 Ir1 95.8(5)
C21 Ir2 Ir1 89.2(5)
Ge1 Ir2 Ir1 54.33(4)
Ge2 Ir2 Ir1 113.29(5)
Ge5 Ir2 Ir1 150.01(6)
Ir3 Ir2 Ir1 58.86(2)
C31 Ir3 C32 174.3(7)
C31 Ir3 C33 86.8(7)
C32 Ir3 C33 87.5(7)
C31 Ir3 Ge2 89.0(5)
C32 Ir3 Ge2 91.6(6)
C33 Ir3 Ge2 94.9(5)
C31 Ir3 Ge3 92.7(5)
C32 Ir3 Ge3 87.3(6)
C33 Ir3 Ge3 90.9(5)
Ge2 Ir3 Ge3 174.05(7)
C31 Ir3 Ir1 92.5(5)
C32 Ir3 Ir1 92.2(6)
C33 Ir3 Ir1 147.1(5)
Ge2 Ir3 Ir1 118.05(5)
Ge3 Ir3 Ir1 56.19(5)
C31 Ir3 Ir2 95.7(5)
C32 Ir3 Ir2 89.4(5)
C33 Ir3 Ir2 150.7(5)
Ge2 Ir3 Ir2 56.06(5)
Ge3 Ir3 Ir2 118.05(5)
Ir1 Ir3 Ir2 62.17(2)
C45 Ge1 C39 104.9(8)
C45 Ge1 Ir2 127.8(5)
C39 Ge1 Ir2 112.1(5)
C45 Ge1 Ir1 113.2(6)
C39 Ge1 Ir1 126.6(5)
Ir2 Ge1 Ir1 71.56(5)
C51 Ge2 C57 106.5(10)
C51 Ge2 Ir3 117.9(8)
C57 Ge2 Ir3 115.0(5)
C51 Ge2 Ir2 125.5(10)
C57 Ge2 Ir2 118.6(6)
Ir3 Ge2 Ir2 69.33(5)
C63 Ge3 C69 107.0(8)
C63 Ge3 Ir3 118.9(6)
C69 Ge3 Ir3 112.6(6)
C63 Ge3 Ir1 127.4(5)
C69 Ge3 Ir1 117.0(6)
Ir3 Ge3 Ir1 69.17(5)
C87 Ge4 C81 101.7(10)
C87 Ge4 C75 100.8(9)
C81 Ge4 C75 109.7(9)
C87 Ge4 Ir1 117.5(8)
C81 Ge4 Ir1 116.6(6)
C75 Ge4 Ir1 109.3(6)
C105 Ge5 C93 106.4(10)
C105 Ge5 C99 106.2(9)
C93 Ge5 C99 103.6(8)
C105 Ge5 Ir2 109.9(7)
C93 Ge5 Ir2 114.9(6)
C99 Ge5 Ir2 115.1(6)
O11 C11 Ir1 177.2(15)
O12 C12 Ir1 177.4(16)
O21 C21 Ir2 176.4(17)
O22 C22 Ir2 175.8(16)
O31 C31 Ir3 175.8(16)
O32 C32 Ir3 175.2(18)
C34 C33 C38 117.2(17)
C34 C33 Ir3 123.5(15)
C38 C33 Ir3 119.1(14)
C33 C34 C35 122(2)
C36 C35 C34 122(2)
C35 C36 C37 119(2)
C38 C37 C36 119(2)
C37 C38 C33 121(2)
C44 C39 C40 116.3(16)
C44 C39 Ge1 125.7(14)
C40 C39 Ge1 118.0(13)
C41 C40 C39 119(2)
C42 C41 C40 122(2)
C43 C42 C41 118(2)
C44 C43 C42 120(2)
C43 C44 C39 123.8(19)
C46 C45 C50 113.3(17)
C46 C45 Ge1 125.8(15)
C50 C45 Ge1 120.9(13)
C47 C46 C45 123(2)
C46 C47 C48 120(2)
C49 C48 C47 121(2)
C50 C49 C48 118(2)
C49 C50 C45 125(2)
C56 C51 C52 116(2)
C56 C51 Ge2 123(2)
C52 C51 Ge2 120(2)
C51 C52 C53 119(3)
C54 C53 C52 117.4(16)
C55 C54 C53 123.8(16)
C54 C55 C56 118(3)
C51 C56 C55 125(3)
C58 C57 C62 117.9(19)
C58 C57 Ge2 120.3(15)
C62 C57 Ge2 121.8(14)
C59 C58 C57 119(2)
C60 C59 C58 123(2)
C61 C60 C59 118(3)
C60 C61 C62 122(3)
C61 C62 C57 120(2)
C64 C63 C68 115.9(18)
C64 C63 Ge3 125.9(15)
C68 C63 Ge3 118.2(14)
C65 C64 C63 124.6(19)
C66 C65 C64 119(2)
C65 C66 C67 120(2)
C66 C67 C68 119(2)
C63 C68 C67 121(2)
C74 C69 C70 117.4(18)
C74 C69 Ge3 123.8(16)
C70 C69 Ge3 118.8(15)
C71 C70 C69 118(2)
C72 C71 C70 122(3)
C73 C72 C71 120(2)
C72 C73 C74 121(2)
C69 C74 C73 121(2)
C80 C75 C76 118.9(19)
C80 C75 Ge4 120.1(15)
C76 C75 Ge4 121.0(15)
C75 C76 C77 120(2)
C78 C77 C76 119(2)
C77 C78 C79 121(2)
C80 C79 C78 118.3(19)
C75 C80 C79 123(2)
C82 C81 C86 117(2)
C82 C81 Ge4 123.0(18)
C86 C81 Ge4 119.4(17)
C81 C82 C83 123(2)
C84 C83 C82 118(2)
C83 C84 C85 120(2)
C84 C85 C86 119(2)
C81 C86 C85 122(2)
C92 C87 C88 117(2)
C92 C87 Ge4 120(2)
C88 C87 Ge4 123(2)
C87 C88 C89 122(3)
C90 C89 C88 116(3)
C91 C90 C89 124(3)
C90 C91 C92 117(3)
C87 C92 C91 124(3)
C98 C93 C94 115.5(19)
C98 C93 Ge5 122.1(15)
C94 C93 Ge5 122.3(16)
C95 C94 C93 125(2)
C94 C95 C96 117(2)
C97 C96 C95 122(2)
C96 C97 C98 120(2)
C93 C98 C97 121(2)
C100 C99 C104 115.5(19)
C100 C99 Ge5 121.5(15)
C104 C99 Ge5 123.0(14)
C99 C100 C101 122(2)
C102 C101 C100 118(2)
C103 C102 C101 122(2)
C102 C103 C104 120(2)
C103 C104 C99 122(2)
C110 C105 C106 118(2)
C110 C105 Ge5 123.9(19)
C106 C105 Ge5 118(2)
C107 C106 C105 116(3)
C108 C107 C106 120(2)
C109 C108 C107 122(2)
C108 C109 C110 121(3)
C105 C110 C109 122(2)
C3S C2S C1S 101.0
C2S C3S C4S 99.5
C5S C4S C3S 99.7
C4S C5S C6S 100.2

loop_
_geom_bond_atom_site_label_1
_geom_bond_atom_site_label_2
_geom_bond_distance
Ir1 C11 1.88(2)
Ir1 C12 1.91(2)
Ir1 Ge1 2.5266(19)
Ir1 Ge3 2.5385(19)
Ir1 Ge4 2.551(2)
Ir1 Ir3 2.8554(9)
Ir1 Ir2 2.9503(9)
Ir2 C22 1.873(15)
Ir2 C21 1.897(17)
Ir2 Ge1 2.520(2)
Ir2 Ge2 2.535(2)
Ir2 Ge5 2.5519(19)
Ir2 Ir3 2.8584(9)
Ir3 C31 1.883(18)
Ir3 C32 1.941(19)
Ir3 C33 2.127(18)
Ir3 Ge2 2.490(2)
Ir3 Ge3 2.4915(19)
Ge1 C45 1.933(19)
Ge1 C39 1.945(16)
Ge2 C51 1.91(2)
Ge2 C57 1.97(2)
Ge3 C63 1.943(19)
Ge3 C69 1.968(17)
Ge4 C87 1.94(2)
Ge4 C81 1.97(2)
Ge4 C75 1.997(19)
Ge5 C105 1.93(2)
Ge5 C93 1.948(18)
Ge5 C99 1.950(19)
C11 O11 1.15(2)
C12 O12 1.15(2)
C21 O21 1.146(19)
C22 O22 1.145(18)
C31 O31 1.142(19)
C32 O32 1.12(2)
C33 C34 1.35(3)
C33 C38 1.41(3)
C34 C35 1.40(3)
C35 C36 1.33(3)
C36 C37 1.42(3)
C37 C38 1.40(3)
C39 C44 1.38(2)
C39 C40 1.42(2)
C40 C41 1.40(3)
C41 C42 1.38(3)
C42 C43 1.38(3)
C43 C44 1.38(2)
C45 C46 1.41(2)
C45 C50 1.42(3)
C46 C47 1.35(3)
C47 C48 1.37(3)
C48 C49 1.36(3)
C49 C50 1.35(3)
C51 C56 1.36(4)
C51 C52 1.41(4)
C52 C53 1.47(3)
C53 C54 1.3820
C54 C55 1.31(3)
C55 C56 1.41(3)
C57 C58 1.39(3)
C57 C62 1.41(3)
C58 C59 1.39(3)
C59 C60 1.37(3)
C60 C61 1.35(4)
C61 C62 1.37(3)
C63 C64 1.38(2)
C63 C68 1.40(3)
C64 C65 1.37(3)
C65 C66 1.36(3)
C66 C67 1.40(3)
C67 C68 1.42(3)
C69 C74 1.35(3)
C69 C70 1.43(3)
C70 C71 1.38(3)
C71 C72 1.35(3)
C72 C73 1.32(3)
C73 C74 1.41(3)
C75 C80 1.34(3)
C75 C76 1.38(3)
C76 C77 1.41(2)
C77 C78 1.33(3)
C78 C79 1.40(3)
C79 C80 1.36(2)
C81 C82 1.33(3)
C81 C86 1.37(3)
C82 C83 1.43(3)
C83 C84 1.36(3)
C84 C85 1.37(3)
C85 C86 1.39(3)
C87 C92 1.37(3)
C87 C88 1.39(3)
C88 C89 1.43(3)
C89 C90 1.38(3)
C90 C91 1.35(3)
C91 C92 1.41(3)
C93 C98 1.39(3)
C93 C94 1.39(3)
C94 C95 1.39(3)
C95 C96 1.40(3)
C96 C97 1.33(3)
C97 C98 1.42(3)
C99 C100 1.39(3)
C99 C104 1.42(3)
C100 C101 1.43(3)
C101 C102 1.37(3)
C102 C103 1.35(3)
C103 C104 1.37(3)
C105 C110 1.38(3)
C105 C106 1.44(3)
C106 C107 1.42(3)
C107 C108 1.41(3)
C108 C109 1.26(3)
C109 C110 1.40(3)
C1S C2S 1.4912
C2S C3S 1.4801
C3S C4S 1.5046
C4S C5S 1.4765
C5S C6S 1.4993
